data_4302719
loop_
_publ_author_name
'Minoru Mitsumi'
'Yuji Yoshida'
'Akihisa Kohyama'
'Yasutaka Kitagawa'
'Yoshiki Ozawa'
'Mototada Kobayashi'
'Koshiro Toriumi'
'Makoto Tadokoro'
'Naoshi Ikeda'
'Mitsutaka Okumura'
'Mohamedally Kurmoo'

_publ_contact_author_address
; 
Department of Material Science
Graduate School of Material Science
University of Hyogo
3-2-1 Kouto, Kamigori-cho, Ako-gun, Hyogo 678-1297, Japan 
;
_publ_contact_author_email mitsumi@sci.u-hyogo.ac.jp
_publ_contact_author_fax +81-791-58-0154
_publ_contact_author_name 'Mitsumi, Minoru'
_publ_contact_author_phone +81-791-58-0153
_publ_section_title
;
Syntheses, Structures and Solid-State Properties of MMX Mixed-Valence
Chains, [NiII/III2(RCS2)4I]\\infty (R = Et,n-Pr andn-Bu): Evidence of a
Spin-Peierls Transition
;
_journal_name_full 'Inorganic Chemistry'
_journal_page_first 6680
_journal_page_last 6691
_journal_paper_doi 10.1021/ic900630a
_journal_volume 48
_journal_year 2009
_chemical_formula_moiety 'C16 H28 I Ni2 S8'
_chemical_formula_sum 'C16 H28 I Ni2 S8'
_chemical_formula_weight 721.22
_space_group_IT_number 5
_symmetry_cell_setting monoclinic
_symmetry_Int_Tables_number 5
_symmetry_space_group_name_Hall 'C 2y'
_symmetry_space_group_name_H-M 'C 1 2 1'
_atom_sites_solution_hydrogens geom
_atom_sites_solution_primary direct
_atom_sites_solution_secondary difmap
_audit_creation_method SHELXL-97
_cell_angle_alpha 90.00
_cell_angle_beta 113.2810(10)
_cell_angle_gamma 90.00
_cell_formula_units_Z 8
_cell_length_a 37.0720(10)
_cell_length_b 8.3550(10)
_cell_length_c 17.9870(10)
_cell_measurement_reflns_used 21327
_cell_measurement_temperature 31(1)
_cell_measurement_theta_max 28.03
_cell_measurement_theta_min 1.61
_cell_volume 5117.6(7)
_computing_cell_refinement 'SCALEPACK (Otwinoski & Minor,1997)'
_computing_data_collection 'DENZO (Otwinoski & Minor,1997)'
_computing_data_reduction 'teXsan Ver. 1.11 (MSC, 1985 & 1999)'
_computing_publication_material 'SHELXL-97 (Sheldrick, 1997)'
_computing_structure_refinement 'SHELXL-97 (Sheldrick, 1997)'
_computing_structure_solution 'SIR-97 (A. Altomare, 1999)'
_diffrn_ambient_temperature 31(1)
_diffrn_detector_area_resol_mean 10.00
_diffrn_measured_fraction_theta_full 0.780
_diffrn_measured_fraction_theta_max 0.780
_diffrn_measurement_device_type 'oscillation IP camera'
_diffrn_measurement_method 'phi-axis oscillation'
_diffrn_radiation_monochromator 'Si 311'
_diffrn_radiation_source 'SPring-8 8GeV synchrotron'
_diffrn_radiation_type synchrotron
_diffrn_radiation_wavelength 0.5640(4)
_diffrn_reflns_av_R_equivalents 0.0195
_diffrn_reflns_av_sigmaI/netI 0.0257
_diffrn_reflns_limit_h_max 61
_diffrn_reflns_limit_h_min -61
_diffrn_reflns_limit_k_max 11
_diffrn_reflns_limit_k_min -12
_diffrn_reflns_limit_l_max 29
_diffrn_reflns_limit_l_min -29
_diffrn_reflns_number 21327
_diffrn_reflns_theta_full 28.03
_diffrn_reflns_theta_max 28.03
_diffrn_reflns_theta_min 1.61
_exptl_absorpt_coefficient_mu 1.652
_exptl_absorpt_correction_T_max 0.81108
_exptl_absorpt_correction_T_min 0.79301
_exptl_absorpt_correction_type empirical
_exptl_absorpt_process_details 'PLATON-MULABS (A. L. Spek, 2003)'
_exptl_crystal_colour black
_exptl_crystal_density_diffrn 1.872
_exptl_crystal_density_method 'not measured'
_exptl_crystal_description plate
_exptl_crystal_F_000 2888
_exptl_crystal_size_max 0.195
_exptl_crystal_size_mid 0.136
_exptl_crystal_size_min 0.114
_refine_diff_density_max 1.487
_refine_diff_density_min -1.683
_refine_diff_density_rms 0.173
_refine_ls_abs_structure_details 'Flack H D (1983), Acta Cryst. A39, 876-881'
_refine_ls_abs_structure_Flack 0.364(17)
_refine_ls_extinction_method none
_refine_ls_goodness_of_fit_ref 1.141
_refine_ls_hydrogen_treatment constr
_refine_ls_matrix_type full
_refine_ls_number_parameters 527
_refine_ls_number_reflns 15557
_refine_ls_number_restraints 1
_refine_ls_restrained_S_all 1.141
_refine_ls_R_factor_all 0.0363
_refine_ls_R_factor_gt 0.0361
_refine_ls_shift/su_max 0.001
_refine_ls_shift/su_mean 0.000
_refine_ls_structure_factor_coef Fsqd
_refine_ls_weighting_details 'calc w=1/[\s^2^(Fo^2^)+(0.0348P)^2^+50.9361P] where P=(Fo^2^+2Fc^2^)/3'
_refine_ls_weighting_scheme calc
_refine_ls_wR_factor_gt 0.1035
_refine_ls_wR_factor_ref 0.1036
_reflns_number_gt 15434
_reflns_number_total 15557
_reflns_threshold_expression >2sigma(I)
_cod_data_source_file ic900630a_si_006.cif
_cod_data_source_block '[Ni2(n-PrCS2)4I]_31K'
_cod_original_sg_symbol_H-M 'C 2'
_cod_database_code 4302719

loop_
_symmetry_equiv_pos_as_xyz
'x, y, z'
'-x, y, -z'
'x+1/2, y+1/2, z'
'-x+1/2, y+1/2, -z'

loop_
_atom_site_label
_atom_site_type_symbol
_atom_site_fract_x
_atom_site_fract_y
_atom_site_fract_z
_atom_site_U_iso_or_equiv
_atom_site_adp_type
_atom_site_occupancy
_atom_site_symmetry_multiplicity
_atom_site_calc_flag
_atom_site_refinement_flags
_atom_site_disorder_assembly
_atom_site_disorder_group
I1 I 0.0000 0.69831(4) 0.0000 0.00427(6) Uani 1 2 d S . .
I2 I 0.0000 0.16745(4) 0.5000 0.00263(5) Uani 1 2 d S . .
I3 I 0.258761(6) 0.20972(3) 0.252905(12) 0.00367(5) Uani 1 1 d . . .
Ni1 Ni 0.0000 0.34897(9) 0.0000 0.00276(12) Uani 1 2 d S . .
Ni2 Ni 0.0000 0.04593(9) 0.0000 0.00238(12) Uani 1 2 d S . .
Ni3 Ni 0.0000 0.51657(9) 0.5000 0.00207(12) Uani 1 2 d S . .
Ni4 Ni 0.0000 0.81975(10) 0.5000 0.00251(12) Uani 1 2 d S . .
Ni5 Ni 0.259599(12) 0.55788(7) 0.25418(2) 0.00255(9) Uani 1 1 d . . .
Ni6 Ni 0.257410(12) 0.86069(7) 0.25203(2) 0.00292(10) Uani 1 1 d . . .
S1 S 0.01636(2) 0.36189(13) 0.13340(5) 0.00446(14) Uani 1 1 d . . .
S2 S -0.01663(2) 0.03177(12) 0.10603(4) 0.00411(13) Uani 1 1 d . . .
S3 S 0.06352(2) 0.36160(12) 0.02099(5) 0.00438(14) Uani 1 1 d . . .
S4 S 0.06276(2) 0.03269(12) 0.08391(5) 0.00422(13) Uani 1 1 d . . .
S5 S 0.05847(2) 0.50240(13) 0.49235(5) 0.00510(14) Uani 1 1 d . . .
S6 S 0.06559(2) 0.83215(13) 0.56031(5) 0.00611(14) Uani 1 1 d . . .
S7 S -0.02830(2) 0.50334(13) 0.36510(5) 0.00587(14) Uani 1 1 d . A .
S8 S 0.00396(3) 0.83408(13) 0.38015(5) 0.00636(15) Uani 1 1 d . A .
S9 S 0.27107(2) 0.54380(12) 0.14168(5) 0.00427(13) Uani 1 1 d . . .
S10 S 0.23524(2) 0.86837(13) 0.11732(5) 0.00463(14) Uani 1 1 d . . .
S11 S 0.32408(2) 0.55002(12) 0.32816(5) 0.00436(14) Uani 1 1 d . . .
S12 S 0.31931(2) 0.88119(13) 0.26278(5) 0.00446(13) Uani 1 1 d . . .
S13 S 0.24847(2) 0.54654(13) 0.36720(5) 0.00503(14) Uani 1 1 d . . .
S14 S 0.27881(2) 0.88118(13) 0.38595(5) 0.00450(13) Uani 1 1 d . . .
S15 S 0.19554(2) 0.53634(13) 0.17991(5) 0.00487(14) Uani 1 1 d . . .
S16 S 0.19531(2) 0.86603(13) 0.24157(5) 0.00523(14) Uani 1 1 d . . .
C1 C -0.00011(9) 0.1968(5) 0.16273(18) 0.0043(5) Uani 1 1 d . . .
C2 C 0.00033(10) 0.1933(5) 0.2471(2) 0.0073(6) Uani 1 1 d . . .
H2A H -0.0113 0.0913 0.2549 0.009 Uiso 1 1 calc R . .
H2B H -0.0162 0.2817 0.2527 0.009 Uiso 1 1 calc R . .
C3 C 0.04204(11) 0.2099(6) 0.3138(2) 0.0118(7) Uani 1 1 d . . .
H3A H 0.0531 0.3147 0.3081 0.014 Uiso 1 1 calc R . .
H3B H 0.0404 0.2076 0.3674 0.014 Uiso 1 1 calc R . .
C4 C 0.06965(12) 0.0770(7) 0.3103(2) 0.0161(9) Uani 1 1 d . . .
H4A H 0.0576 -0.0274 0.3106 0.024 Uiso 1 1 calc R . .
H4B H 0.0946 0.0851 0.3574 0.024 Uiso 1 1 calc R . .
H4C H 0.0743 0.0879 0.2606 0.024 Uiso 1 1 calc R . .
C5 C 0.08568(9) 0.1969(5) 0.07292(17) 0.0045(5) Uani 1 1 d . . .
C6 C 0.13006(9) 0.1975(5) 0.1121(2) 0.0071(6) Uani 1 1 d . . .
H6A H 0.1391 0.1043 0.1488 0.009 Uiso 1 1 calc R . .
H6B H 0.1390 0.2956 0.1451 0.009 Uiso 1 1 calc R . .
C7 C 0.14890(10) 0.1908(6) 0.0494(2) 0.0089(6) Uani 1 1 d . . .
H7A H 0.1400 0.2845 0.0131 0.011 Uiso 1 1 calc R . .
H7B H 0.1778 0.1983 0.0782 0.011 Uiso 1 1 calc R . .
C8 C 0.13879(11) 0.0376(6) -0.0018(2) 0.0107(7) Uani 1 1 d . . .
H8A H 0.1467 -0.0560 0.0338 0.016 Uiso 1 1 calc R . .
H8B H 0.1528 0.0373 -0.0380 0.016 Uiso 1 1 calc R . .
H8C H 0.1104 0.0337 -0.0341 0.016 Uiso 1 1 calc R . .
C9 C 0.08393(9) 0.6684(5) 0.53303(19) 0.0054(5) Uani 1 1 d . . .
C10 C 0.12657(9) 0.6715(5) 0.5438(2) 0.0090(6) Uani 1 1 d . . .
H10A H 0.1353 0.5617 0.5385 0.011 Uiso 1 1 calc R . .
H10B H 0.1431 0.7115 0.5986 0.011 Uiso 1 1 calc R . .
C11 C 0.13158(10) 0.7815(5) 0.4792(2) 0.0086(6) Uani 1 1 d . . .
H11A H 0.1118 0.7528 0.4250 0.010 Uiso 1 1 calc R . .
H11B H 0.1270 0.8941 0.4903 0.010 Uiso 1 1 calc R . .
C12 C 0.17261(11) 0.7655(6) 0.4794(2) 0.0113(7) Uani 1 1 d . . .
H12A H 0.1923 0.7890 0.5336 0.017 Uiso 1 1 calc R . .
H12B H 0.1755 0.8411 0.4405 0.017 Uiso 1 1 calc R . .
H12C H 0.1764 0.6561 0.4641 0.017 Uiso 1 1 calc R . .
C13 C -0.01558(12) 0.6685(6) 0.3272(2) 0.0107(6) Uani 1 1 d . . .
C14 C -0.0298(3) 0.6645(10) 0.2352(4) 0.0076(13) Uani 0.570(15) 1 d P A 1
H14A H -0.0288 0.5525 0.2183 0.009 Uiso 0.570(15) 1 calc PR A 1
H14B H -0.0113 0.7275 0.2196 0.009 Uiso 0.570(15) 1 calc PR A 1
C15 C -0.0714(2) 0.7292(11) 0.1882(4) 0.0083(13) Uani 0.570(15) 1 d P A 1
H15A H -0.0898 0.6805 0.2096 0.010 Uiso 0.570(15) 1 calc PR A 1
H15B H -0.0717 0.8466 0.1955 0.010 Uiso 0.570(15) 1 calc PR A 1
C16 C -0.08480(18) 0.6899(10) 0.0985(3) 0.0095(14) Uani 0.570(15) 1 d P A 1
H16A H -0.0684 0.7480 0.0761 0.014 Uiso 0.570(15) 1 calc PR A 1
H16B H -0.1123 0.7221 0.0698 0.014 Uiso 0.570(15) 1 calc PR A 1
H16C H -0.0823 0.5746 0.0918 0.014 Uiso 0.570(15) 1 calc PR A 1
C17 C -0.0131(4) 0.6711(14) 0.2434(5) 0.0089(18) Uani 0.430(15) 1 d P A 2
H17A H 0.0043 0.5844 0.2398 0.011 Uiso 0.430(15) 1 calc PR A 2
H17B H -0.0023 0.7748 0.2349 0.011 Uiso 0.430(15) 1 calc PR A 2
C18 C -0.0554(3) 0.6469(14) 0.1784(5) 0.011(2) Uani 0.430(15) 1 d P A 2
H18A H -0.0549 0.6527 0.1238 0.013 Uiso 0.430(15) 1 calc PR A 2
H18B H -0.0649 0.5391 0.1848 0.013 Uiso 0.430(15) 1 calc PR A 2
C19 C -0.0838(4) 0.7732(18) 0.1851(6) 0.013(2) Uani 0.430(15) 1 d P A 2
H19A H -0.0927 0.7421 0.2277 0.019 Uiso 0.430(15) 1 calc PR A 2
H19B H -0.1065 0.7814 0.1334 0.019 Uiso 0.430(15) 1 calc PR A 2
H19C H -0.0705 0.8769 0.1986 0.019 Uiso 0.430(15) 1 calc PR A 2
C20 C 0.25025(9) 0.7030(5) 0.08410(19) 0.0052(5) Uani 1 1 d . . .
C21 C 0.24419(10) 0.6968(5) -0.0042(2) 0.0072(6) Uani 1 1 d . . .
H21A H 0.2580 0.6019 -0.0130 0.009 Uiso 1 1 calc R . .
H21B H 0.2562 0.7931 -0.0171 0.009 Uiso 1 1 calc R . .
C22 C 0.20059(10) 0.6887(6) -0.0625(2) 0.0086(6) Uani 1 1 d . . .
H22A H 0.1868 0.7830 -0.0531 0.010 Uiso 1 1 calc R . .
H22B H 0.1988 0.6949 -0.1188 0.010 Uiso 1 1 calc R . .
C23 C 0.17971(12) 0.5377(6) -0.0535(2) 0.0132(7) Uani 1 1 d . . .
H23A H 0.1927 0.4436 -0.0642 0.020 Uiso 1 1 calc R . .
H23B H 0.1523 0.5405 -0.0922 0.020 Uiso 1 1 calc R . .
H23C H 0.1807 0.5317 0.0017 0.020 Uiso 1 1 calc R . .
C24 C 0.34410(9) 0.7175(5) 0.30983(18) 0.0044(5) Uani 1 1 d . . .
C25 C 0.38810(10) 0.7217(5) 0.33900(18) 0.0060(5) Uani 1 1 d . . .
H25A H 0.3998 0.6692 0.3926 0.007 Uiso 1 1 calc R . .
H25B H 0.3970 0.8345 0.3457 0.007 Uiso 1 1 calc R . .
C26 C 0.40317(10) 0.6370(6) 0.2802(2) 0.0102(7) Uani 1 1 d . . .
H26A H 0.4321 0.6274 0.3066 0.012 Uiso 1 1 calc R . .
H26B H 0.3921 0.5274 0.2693 0.012 Uiso 1 1 calc R . .
C27 C 0.39232(12) 0.7245(7) 0.2001(2) 0.0147(8) Uani 1 1 d . . .
H27A H 0.3639 0.7180 0.1692 0.022 Uiso 1 1 calc R . .
H27B H 0.4059 0.6750 0.1691 0.022 Uiso 1 1 calc R . .
H27C H 0.4002 0.8371 0.2105 0.022 Uiso 1 1 calc R . .
C28 C 0.26702(9) 0.7123(5) 0.42167(19) 0.0056(5) Uani 1 1 d . . .
C29 C 0.27471(10) 0.7073(5) 0.51053(19) 0.0062(6) Uani 1 1 d . . .
H29A H 0.2654 0.6040 0.5232 0.007 Uiso 1 1 calc R . .
H29B H 0.2598 0.7941 0.5230 0.007 Uiso 1 1 calc R . .
C30 C 0.31881(10) 0.7268(6) 0.5637(2) 0.0089(6) Uani 1 1 d . . .
H30A H 0.3341 0.6511 0.5452 0.011 Uiso 1 1 calc R . .
H30B H 0.3272 0.8368 0.5576 0.011 Uiso 1 1 calc R . .
C31 C 0.32728(11) 0.6954(6) 0.6521(2) 0.0120(7) Uani 1 1 d . . .
H31A H 0.3135 0.7748 0.6714 0.018 Uiso 1 1 calc R . .
H31B H 0.3556 0.7034 0.6841 0.018 Uiso 1 1 calc R . .
H31C H 0.3182 0.5879 0.6580 0.018 Uiso 1 1 calc R . .
C32 C 0.17264(9) 0.6991(5) 0.1932(2) 0.0063(5) Uani 1 1 d . . .
C33 C 0.12809(9) 0.6948(5) 0.1570(2) 0.0081(6) Uani 1 1 d . . .
H33A H 0.1192 0.5937 0.1266 0.010 Uiso 1 1 calc R . .
H33B H 0.1181 0.7843 0.1182 0.010 Uiso 1 1 calc R . .
C34 C 0.11005(11) 0.7075(6) 0.2214(2) 0.0114(7) Uani 1 1 d . . .
H34A H 0.1205 0.8041 0.2549 0.014 Uiso 1 1 calc R . .
H34B H 0.0812 0.7194 0.1937 0.014 Uiso 1 1 calc R . .
C35 C 0.11936(13) 0.5609(6) 0.2758(3) 0.0151(8) Uani 1 1 d . . .
H35A H 0.1099 0.4647 0.2426 0.023 Uiso 1 1 calc R . .
H35B H 0.1064 0.5704 0.3136 0.023 Uiso 1 1 calc R . .
H35C H 0.1478 0.5532 0.3062 0.023 Uiso 1 1 calc R . .

loop_
_atom_site_aniso_label
_atom_site_aniso_U_11
_atom_site_aniso_U_22
_atom_site_aniso_U_33
_atom_site_aniso_U_23
_atom_site_aniso_U_13
_atom_site_aniso_U_12
I1 0.00583(11) 0.00152(16) 0.00477(10) 0.000 0.00136(8) 0.000
I2 0.00438(10) 0.00043(15) 0.00306(10) 0.000 0.00144(8) 0.000
I3 0.00554(8) 0.00074(12) 0.00464(8) 0.00029(6) 0.00192(6) 0.00026(6)
Ni1 0.0037(2) 0.0024(4) 0.0019(2) 0.000 0.00083(16) 0.000
Ni2 0.0029(2) 0.0019(4) 0.0023(2) 0.000 0.00099(16) 0.000
Ni3 0.0037(2) 0.0003(4) 0.00196(19) 0.000 0.00085(16) 0.000
Ni4 0.0038(2) 0.0022(4) 0.0018(2) 0.000 0.00144(16) 0.000
Ni5 0.00340(16) 0.0009(3) 0.00301(15) 0.00000(12) 0.00093(12) -0.00012(13)
Ni6 0.00384(15) 0.0020(3) 0.00300(15) 0.00021(13) 0.00146(12) 0.00044(14)
S1 0.0066(3) 0.0038(4) 0.0031(3) -0.0003(2) 0.0021(2) -0.0009(3)
S2 0.0061(3) 0.0033(4) 0.0033(3) 0.0001(2) 0.0023(2) -0.0004(2)
S3 0.0042(3) 0.0033(4) 0.0053(3) 0.0012(2) 0.0015(2) -0.0003(2)
S4 0.0039(3) 0.0034(4) 0.0047(3) 0.0014(2) 0.0010(2) 0.0005(2)
S5 0.0061(3) 0.0024(4) 0.0073(3) -0.0002(3) 0.0032(2) 0.0004(3)
S6 0.0054(3) 0.0037(4) 0.0085(3) -0.0010(3) 0.0019(2) -0.0006(2)
S7 0.0095(3) 0.0031(4) 0.0036(3) -0.0006(2) 0.0010(2) 0.0003(3)
S8 0.0136(3) 0.0026(4) 0.0052(3) 0.0002(2) 0.0062(3) 0.0006(3)
S9 0.0067(3) 0.0023(4) 0.0040(3) 0.0000(2) 0.0023(2) 0.0010(2)
S10 0.0072(3) 0.0028(4) 0.0039(3) 0.0007(2) 0.0021(2) 0.0019(3)
S11 0.0043(3) 0.0030(4) 0.0052(3) 0.0012(2) 0.0012(2) 0.0004(2)
S12 0.0050(3) 0.0026(4) 0.0058(3) 0.0011(2) 0.0021(2) 0.0001(2)
S13 0.0074(3) 0.0036(4) 0.0048(3) -0.0002(2) 0.0033(2) -0.0008(3)
S14 0.0077(3) 0.0022(4) 0.0035(3) 0.0003(2) 0.0021(2) -0.0008(3)
S15 0.0039(3) 0.0033(4) 0.0064(3) -0.0008(3) 0.0010(2) -0.0002(2)
S16 0.0053(3) 0.0037(4) 0.0069(3) -0.0008(2) 0.0027(2) 0.0005(2)
C1 0.0068(11) 0.0028(16) 0.0044(10) -0.0011(9) 0.0034(8) -0.0003(10)
C2 0.0113(13) 0.0050(19) 0.0070(11) 0.0004(10) 0.0052(9) -0.0002(11)
C3 0.0138(14) 0.015(2) 0.0066(12) -0.0004(12) 0.0040(10) -0.0063(13)
C4 0.0103(14) 0.026(3) 0.0109(14) 0.0055(14) 0.0036(11) 0.0000(14)
C5 0.0042(10) 0.0057(17) 0.0026(10) -0.0003(9) 0.0002(8) -0.0012(10)
C6 0.0077(12) 0.0062(18) 0.0065(11) -0.0026(10) 0.0019(9) -0.0002(11)
C7 0.0073(12) 0.011(2) 0.0106(12) 0.0033(11) 0.0060(10) -0.0007(11)
C8 0.0102(13) 0.013(2) 0.0097(12) -0.0010(12) 0.0044(10) 0.0022(12)
C9 0.0061(11) 0.0049(17) 0.0056(10) 0.0015(10) 0.0026(8) -0.0004(10)
C10 0.0043(11) 0.0075(19) 0.0144(13) 0.0042(12) 0.0027(9) 0.0002(10)
C11 0.0093(12) 0.0063(19) 0.0117(13) 0.0009(11) 0.0055(10) -0.0001(11)
C12 0.0100(13) 0.012(2) 0.0142(14) -0.0001(12) 0.0077(11) -0.0015(12)
C13 0.0239(17) 0.0051(19) 0.0045(11) -0.0008(11) 0.0072(11) 0.0008(14)
C14 0.012(3) 0.008(3) 0.003(2) 0.0004(18) 0.003(2) 0.005(2)
C15 0.006(3) 0.013(4) 0.005(2) 0.002(2) 0.0009(19) 0.003(2)
C16 0.011(2) 0.011(4) 0.005(2) 0.0008(19) 0.0030(17) 0.001(2)
C17 0.014(5) 0.006(5) 0.006(3) -0.002(3) 0.003(3) 0.000(3)
C18 0.011(3) 0.014(5) 0.006(3) -0.003(3) 0.001(2) 0.003(3)
C19 0.008(4) 0.020(6) 0.009(3) 0.002(3) 0.001(3) -0.001(4)
C20 0.0057(11) 0.0035(17) 0.0053(11) -0.0004(10) 0.0008(8) -0.0009(10)
C21 0.0106(13) 0.0062(19) 0.0049(11) -0.0002(10) 0.0031(9) -0.0004(11)
C22 0.0109(13) 0.008(2) 0.0054(11) -0.0010(10) 0.0016(9) -0.0001(12)
C23 0.0119(14) 0.012(2) 0.0118(14) -0.0001(12) 0.0008(11) -0.0031(12)
C24 0.0046(10) 0.0044(17) 0.0030(10) -0.0012(9) 0.0004(8) -0.0008(9)
C25 0.0076(11) 0.0057(17) 0.0037(10) -0.0007(9) 0.0011(9) 0.0012(10)
C26 0.0079(12) 0.015(2) 0.0078(12) -0.0006(11) 0.0029(10) 0.0024(11)
C27 0.0132(14) 0.023(3) 0.0089(13) -0.0012(13) 0.0059(11) 0.0023(14)
C28 0.0064(11) 0.0059(18) 0.0052(11) 0.0007(10) 0.0030(9) -0.0005(10)
C29 0.0094(12) 0.0040(18) 0.0063(11) 0.0006(10) 0.0042(9) 0.0005(10)
C30 0.0094(12) 0.012(2) 0.0043(11) -0.0003(11) 0.0020(9) -0.0016(11)
C31 0.0134(14) 0.017(2) 0.0064(12) 0.0015(12) 0.0048(10) 0.0023(13)
C32 0.0065(11) 0.0041(17) 0.0084(11) 0.0008(10) 0.0029(9) 0.0013(10)
C33 0.0069(11) 0.0094(19) 0.0085(12) 0.0019(11) 0.0036(9) 0.0008(11)
C34 0.0113(13) 0.010(2) 0.0147(14) -0.0009(12) 0.0069(11) 0.0007(12)
C35 0.0161(16) 0.016(3) 0.0145(15) 0.0014(14) 0.0071(13) 0.0001(14)

loop_
_atom_type_symbol
_atom_type_description
_atom_type_scat_dispersion_real
_atom_type_scat_dispersion_imag
_atom_type_scat_source
C C 0.0003 0.0009 http://www.iamp.tohoku.ac.jp/database/scm/AXS/index.html
H H 0.0000 0.0000 http://www.iamp.tohoku.ac.jp/database/scm/AXS/index.html
I I -1.1416 1.1889 http://www.iamp.tohoku.ac.jp/database/scm/AXS/index.html
Ni Ni 0.2610 0.7247 http://www.iamp.tohoku.ac.jp/database/scm/AXS/index.html
S S 0.0688 0.0765 http://www.iamp.tohoku.ac.jp/database/scm/AXS/index.html

loop_
_geom_angle_atom_site_label_1
_geom_angle_atom_site_label_2
_geom_angle_atom_site_label_3
_geom_angle
_geom_angle_site_symmetry_1
_geom_angle_site_symmetry_3
_geom_angle_publ_flag
Ni2 I1 Ni1 180.0 1_565 . ?
Ni4 I2 Ni3 180.0 1_545 . ?
Ni5 I3 Ni6 179.549(14) . 1_545 ?
S1 Ni1 S1 174.46(7) 2 . ?
S1 Ni1 S3 89.99(3) 2 . ?
S1 Ni1 S3 89.75(3) . . ?
S1 Ni1 S3 89.74(3) 2 2 ?
S1 Ni1 S3 89.99(3) . 2 ?
S3 Ni1 S3 174.59(7) . 2 ?
S1 Ni1 Ni2 92.77(3) 2 . ?
S1 Ni1 Ni2 92.77(3) . . ?
S3 Ni1 Ni2 92.71(3) . . ?
S3 Ni1 Ni2 92.71(3) 2 . ?
S1 Ni1 I1 87.23(3) 2 . ?
S1 Ni1 I1 87.23(3) . . ?
S3 Ni1 I1 87.29(3) . . ?
S3 Ni1 I1 87.29(3) 2 . ?
Ni2 Ni1 I1 180.0 . . ?
S4 Ni2 S4 174.29(7) . 2 ?
S4 Ni2 S2 90.52(3) . 2 ?
S4 Ni2 S2 89.17(3) 2 2 ?
S4 Ni2 S2 89.17(3) . . ?
S4 Ni2 S2 90.52(3) 2 . ?
S2 Ni2 S2 173.91(7) 2 . ?
S4 Ni2 Ni1 92.86(3) . . ?
S4 Ni2 Ni1 92.86(3) 2 . ?
S2 Ni2 Ni1 93.05(3) 2 . ?
S2 Ni2 Ni1 93.04(3) . . ?
S4 Ni2 I1 87.14(3) . 1_545 ?
S4 Ni2 I1 87.14(3) 2 1_545 ?
S2 Ni2 I1 86.96(3) 2 1_545 ?
S2 Ni2 I1 86.95(3) . 1_545 ?
Ni1 Ni2 I1 180.0 . 1_545 ?
S5 Ni3 S5 173.91(7) . 2_556 ?
S5 Ni3 S7 88.91(3) . . ?
S5 Ni3 S7 90.79(3) 2_556 . ?
S5 Ni3 S7 90.79(3) . 2_556 ?
S5 Ni3 S7 88.91(3) 2_556 2_556 ?
S7 Ni3 S7 174.33(7) . 2_556 ?
S5 Ni3 Ni4 93.05(4) . . ?
S5 Ni3 Ni4 93.05(4) 2_556 . ?
S7 Ni3 Ni4 92.84(4) . . ?
S7 Ni3 Ni4 92.84(4) 2_556 . ?
S5 Ni3 I2 86.95(4) . . ?
S5 Ni3 I2 86.95(4) 2_556 . ?
S7 Ni3 I2 87.16(4) . . ?
S7 Ni3 I2 87.16(4) 2_556 . ?
Ni4 Ni3 I2 180.0 . . ?
S8 Ni4 S8 173.82(7) . 2_556 ?
S8 Ni4 S6 90.17(3) . 2_556 ?
S8 Ni4 S6 89.54(3) 2_556 2_556 ?
S8 Ni4 S6 89.54(3) . . ?
S8 Ni4 S6 90.17(3) 2_556 . ?
S6 Ni4 S6 174.69(7) 2_556 . ?
S8 Ni4 Ni3 93.09(4) . . ?
S8 Ni4 Ni3 93.09(4) 2_556 . ?
S6 Ni4 Ni3 92.65(4) 2_556 . ?
S6 Ni4 Ni3 92.65(4) . . ?
S8 Ni4 I2 86.91(4) . 1_565 ?
S8 Ni4 I2 86.91(4) 2_556 1_565 ?
S6 Ni4 I2 87.35(4) 2_556 1_565 ?
S6 Ni4 I2 87.35(4) . 1_565 ?
Ni3 Ni4 I2 180.0 . 1_565 ?
S15 Ni5 S9 89.54(3) . . ?
S15 Ni5 S11 173.66(5) . . ?
S9 Ni5 S11 89.77(3) . . ?
S15 Ni5 S13 90.33(3) . . ?
S9 Ni5 S13 174.53(5) . . ?
S11 Ni5 S13 89.75(3) . . ?
S15 Ni5 Ni6 92.95(3) . . ?
S9 Ni5 Ni6 93.17(3) . . ?
S11 Ni5 Ni6 93.37(3) . . ?
S13 Ni5 Ni6 92.29(4) . . ?
S15 Ni5 I3 84.77(3) . . ?
S9 Ni5 I3 86.87(3) . . ?
S11 Ni5 I3 88.90(3) . . ?
S13 Ni5 I3 87.68(3) . . ?
Ni6 Ni5 I3 177.72(2) . . ?
S14 Ni6 S10 173.91(5) . . ?
S14 Ni6 S12 89.20(3) . . ?
S10 Ni6 S12 90.96(3) . . ?
S14 Ni6 S16 90.24(3) . . ?
S10 Ni6 S16 89.02(3) . . ?
S12 Ni6 S16 174.45(5) . . ?
S14 Ni6 Ni5 93.72(3) . . ?
S10 Ni6 Ni5 92.36(4) . . ?
S12 Ni6 Ni5 92.85(3) . . ?
S16 Ni6 Ni5 92.69(3) . . ?
S14 Ni6 I3 85.37(3) . 1_565 ?
S10 Ni6 I3 88.58(3) . 1_565 ?
S12 Ni6 I3 84.72(3) . 1_565 ?
S16 Ni6 I3 89.74(3) . 1_565 ?
Ni5 Ni6 I3 177.41(2) . 1_565 ?
C1 S1 Ni1 108.69(11) . . ?
C1 S2 Ni2 108.57(12) . . ?
C5 S3 Ni1 107.79(11) . . ?
C5 S4 Ni2 108.96(12) . . ?
C9 S5 Ni3 108.84(12) . . ?
C9 S6 Ni4 107.89(12) . . ?
C13 S7 Ni3 108.18(13) . . ?
C13 S8 Ni4 109.13(14) . . ?
C20 S9 Ni5 108.22(12) . . ?
C20 S10 Ni6 109.27(12) . . ?
C24 S11 Ni5 108.14(12) . . ?
C24 S12 Ni6 108.69(12) . . ?
C28 S13 Ni5 108.43(12) . . ?
C28 S14 Ni6 108.33(12) . . ?
C32 S15 Ni5 109.31(13) . . ?
C32 S16 Ni6 108.33(12) . . ?
C2 C1 S1 118.1(3) . . ?
C2 C1 S2 116.8(3) . . ?
S1 C1 S2 125.10(18) . . ?
C1 C2 C3 112.9(3) . . ?
C1 C2 H2A 109.0 . . ?
C3 C2 H2A 109.0 . . ?
C1 C2 H2B 109.0 . . ?
C3 C2 H2B 109.0 . . ?
H2A C2 H2B 107.8 . . ?
C4 C3 C2 112.6(4) . . ?
C4 C3 H3A 109.1 . . ?
C2 C3 H3A 109.1 . . ?
C4 C3 H3B 109.1 . . ?
C2 C3 H3B 109.1 . . ?
H3A C3 H3B 107.8 . . ?
C3 C4 H4A 109.5 . . ?
C3 C4 H4B 109.5 . . ?
H4A C4 H4B 109.5 . . ?
C3 C4 H4C 109.5 . . ?
H4A C4 H4C 109.5 . . ?
H4B C4 H4C 109.5 . . ?
C6 C5 S4 117.4(3) . . ?
C6 C5 S3 117.3(3) . . ?
S4 C5 S3 125.39(18) . . ?
C5 C6 C7 112.5(3) . . ?
C5 C6 H6A 109.1 . . ?
C7 C6 H6A 109.1 . . ?
C5 C6 H6B 109.1 . . ?
C7 C6 H6B 109.1 . . ?
H6A C6 H6B 107.8 . . ?
C8 C7 C6 113.3(3) . . ?
C8 C7 H7A 108.9 . . ?
C6 C7 H7A 108.9 . . ?
C8 C7 H7B 108.9 . . ?
C6 C7 H7B 108.9 . . ?
H7A C7 H7B 107.7 . . ?
C7 C8 H8A 109.5 . . ?
C7 C8 H8B 109.5 . . ?
H8A C8 H8B 109.5 . . ?
C7 C8 H8C 109.5 . . ?
H8A C8 H8C 109.5 . . ?
H8B C8 H8C 109.5 . . ?
C10 C9 S5 116.7(3) . . ?
C10 C9 S6 118.0(3) . . ?
S5 C9 S6 125.26(19) . . ?
C9 C10 C11 110.0(3) . . ?
C9 C10 H10A 109.7 . . ?
C11 C10 H10A 109.7 . . ?
C9 C10 H10B 109.7 . . ?
C11 C10 H10B 109.7 . . ?
H10A C10 H10B 108.2 . . ?
C12 C11 C10 111.2(3) . . ?
C12 C11 H11A 109.4 . . ?
C10 C11 H11A 109.4 . . ?
C12 C11 H11B 109.4 . . ?
C10 C11 H11B 109.4 . . ?
H11A C11 H11B 108.0 . . ?
C11 C12 H12A 109.5 . . ?
C11 C12 H12B 109.5 . . ?
H12A C12 H12B 109.5 . . ?
C11 C12 H12C 109.5 . . ?
H12A C12 H12C 109.5 . . ?
H12B C12 H12C 109.5 . . ?
C14 C13 S8 121.4(4) . . ?
C17 C13 S8 111.3(5) . . ?
C14 C13 S7 112.8(4) . . ?
C17 C13 S7 122.6(5) . . ?
S8 C13 S7 125.0(2) . . ?
C13 C14 C15 115.5(6) . . ?
C13 C14 H14A 108.4 . . ?
C15 C14 H14A 108.4 . . ?
C13 C14 H14B 108.4 . . ?
C15 C14 H14B 108.4 . . ?
H14A C14 H14B 107.5 . . ?
C16 C15 C14 110.0(7) . . ?
C16 C15 H15A 109.7 . . ?
C14 C15 H15A 109.7 . . ?
C16 C15 H15B 109.7 . . ?
C14 C15 H15B 109.7 . . ?
H15A C15 H15B 108.2 . . ?
C13 C17 C18 107.5(9) . . ?
C13 C17 H17A 110.2 . . ?
C18 C17 H17A 110.2 . . ?
C13 C17 H17B 110.2 . . ?
C18 C17 H17B 110.2 . . ?
H17A C17 H17B 108.5 . . ?
C19 C18 C17 111.8(8) . . ?
C19 C18 H18A 109.3 . . ?
C17 C18 H18A 109.3 . . ?
C19 C18 H18B 109.3 . . ?
C17 C18 H18B 109.3 . . ?
H18A C18 H18B 107.9 . . ?
C18 C19 H19A 109.5 . . ?
C18 C19 H19B 109.5 . . ?
H19A C19 H19B 109.5 . . ?
C18 C19 H19C 109.5 . . ?
H19A C19 H19C 109.5 . . ?
H19B C19 H19C 109.5 . . ?
C21 C20 S9 117.6(3) . . ?
C21 C20 S10 117.8(3) . . ?
S9 C20 S10 124.61(19) . . ?
C20 C21 C22 113.4(3) . . ?
C20 C21 H21A 108.9 . . ?
C22 C21 H21A 108.9 . . ?
C20 C21 H21B 108.9 . . ?
C22 C21 H21B 108.9 . . ?
H21A C21 H21B 107.7 . . ?
C23 C22 C21 113.9(3) . . ?
C23 C22 H22A 108.8 . . ?
C21 C22 H22A 108.8 . . ?
C23 C22 H22B 108.8 . . ?
C21 C22 H22B 108.8 . . ?
H22A C22 H22B 107.7 . . ?
C22 C23 H23A 109.5 . . ?
C22 C23 H23B 109.5 . . ?
H23A C23 H23B 109.5 . . ?
C22 C23 H23C 109.5 . . ?
H23A C23 H23C 109.5 . . ?
H23B C23 H23C 109.5 . . ?
C25 C24 S11 117.0(3) . . ?
C25 C24 S12 117.4(3) . . ?
S11 C24 S12 125.64(19) . . ?
C24 C25 C26 112.7(3) . . ?
C24 C25 H25A 109.1 . . ?
C26 C25 H25A 109.1 . . ?
C24 C25 H25B 109.1 . . ?
C26 C25 H25B 109.1 . . ?
H25A C25 H25B 107.8 . . ?
C27 C26 C25 113.3(4) . . ?
C27 C26 H26A 108.9 . . ?
C25 C26 H26A 108.9 . . ?
C27 C26 H26B 108.9 . . ?
C25 C26 H26B 108.9 . . ?
H26A C26 H26B 107.7 . . ?
C26 C27 H27A 109.5 . . ?
C26 C27 H27B 109.5 . . ?
H27A C27 H27B 109.5 . . ?
C26 C27 H27C 109.5 . . ?
H27A C27 H27C 109.5 . . ?
H27B C27 H27C 109.5 . . ?
C29 C28 S14 117.4(3) . . ?
C29 C28 S13 117.2(3) . . ?
S14 C28 S13 125.36(19) . . ?
C28 C29 C30 111.3(3) . . ?
C28 C29 H29A 109.4 . . ?
C30 C29 H29A 109.4 . . ?
C28 C29 H29B 109.4 . . ?
C30 C29 H29B 109.4 . . ?
H29A C29 H29B 108.0 . . ?
C31 C30 C29 111.2(3) . . ?
C31 C30 H30A 109.4 . . ?
C29 C30 H30A 109.4 . . ?
C31 C30 H30B 109.4 . . ?
C29 C30 H30B 109.4 . . ?
H30A C30 H30B 108.0 . . ?
C30 C31 H31A 109.5 . . ?
C30 C31 H31B 109.5 . . ?
H31A C31 H31B 109.5 . . ?
C30 C31 H31C 109.5 . . ?
H31A C31 H31C 109.5 . . ?
H31B C31 H31C 109.5 . . ?
C33 C32 S15 116.6(3) . . ?
C33 C32 S16 118.5(3) . . ?
S15 C32 S16 124.8(2) . . ?
C32 C33 C34 113.3(3) . . ?
C32 C33 H33A 108.9 . . ?
C34 C33 H33A 108.9 . . ?
C32 C33 H33B 108.9 . . ?
C34 C33 H33B 108.9 . . ?
H33A C33 H33B 107.7 . . ?
C35 C34 C33 111.7(4) . . ?
C35 C34 H34A 109.3 . . ?
C33 C34 H34A 109.3 . . ?
C35 C34 H34B 109.3 . . ?
C33 C34 H34B 109.3 . . ?
H34A C34 H34B 107.9 . . ?
C34 C35 H35A 109.5 . . ?
C34 C35 H35B 109.5 . . ?
H35A C35 H35B 109.5 . . ?
C34 C35 H35C 109.5 . . ?
H35A C35 H35C 109.5 . . ?
H35B C35 H35C 109.5 . . ?

loop_
_geom_bond_atom_site_label_1
_geom_bond_atom_site_label_2
_geom_bond_distance
_geom_bond_site_symmetry_2
_geom_bond_publ_flag
I1 Ni2 2.9043(9) 1_565 ?
I1 Ni1 2.9188(9) . ?
I2 Ni4 2.9050(9) 1_545 ?
I2 Ni3 2.9169(9) . ?
I3 Ni5 2.9090(7) . ?
I3 Ni6 2.9165(7) 1_545 ?
Ni1 S1 2.2330(8) 2 ?
Ni1 S1 2.2330(8) . ?
Ni1 S3 2.2353(8) . ?
Ni1 S3 2.2353(8) 2 ?
Ni1 Ni2 2.5319(11) . ?
Ni2 S4 2.2198(8) . ?
Ni2 S4 2.2198(8) 2 ?
Ni2 S2 2.2271(7) 2 ?
Ni2 S2 2.2272(7) . ?
Ni2 I1 2.9044(9) 1_545 ?
Ni3 S5 2.2287(8) . ?
Ni3 S5 2.2288(8) 2_556 ?
Ni3 S7 2.2335(8) . ?
Ni3 S7 2.2335(8) 2_556 ?
Ni3 Ni4 2.5330(12) . ?
Ni4 S8 2.2211(8) . ?
Ni4 S8 2.2212(8) 2_556 ?
Ni4 S6 2.2394(8) 2_556 ?
Ni4 S6 2.2395(8) . ?
Ni4 I2 2.9051(9) 1_565 ?
Ni5 S15 2.2246(9) . ?
Ni5 S9 2.2293(9) . ?
Ni5 S11 2.2303(9) . ?
Ni5 S13 2.2304(9) . ?
Ni5 Ni6 2.5311(9) . ?
Ni6 S14 2.2249(8) . ?
Ni6 S10 2.2309(9) . ?
Ni6 S12 2.2321(9) . ?
Ni6 S16 2.2350(9) . ?
Ni6 I3 2.9165(7) 1_565 ?
S1 C1 1.676(4) . ?
S2 C1 1.680(4) . ?
S3 C5 1.684(4) . ?
S4 C5 1.666(4) . ?
S5 C9 1.674(4) . ?
S6 C9 1.685(4) . ?
S7 C13 1.687(5) . ?
S8 C13 1.673(5) . ?
S9 C20 1.675(4) . ?
S10 C20 1.685(4) . ?
S11 C24 1.677(4) . ?
S12 C24 1.678(4) . ?
S13 C28 1.679(4) . ?
S14 C28 1.678(4) . ?
S15 C32 1.670(4) . ?
S16 C32 1.682(4) . ?
C1 C2 1.512(4) . ?
C2 C3 1.544(5) . ?
C2 H2A 0.9900 . ?
C2 H2B 0.9900 . ?
C3 C4 1.528(7) . ?
C3 H3A 0.9900 . ?
C3 H3B 0.9900 . ?
C4 H4A 0.9800 . ?
C4 H4B 0.9800 . ?
C4 H4C 0.9800 . ?
C5 C6 1.512(4) . ?
C6 C7 1.543(5) . ?
C6 H6A 0.9900 . ?
C6 H6B 0.9900 . ?
C7 C8 1.534(6) . ?
C7 H7A 0.9900 . ?
C7 H7B 0.9900 . ?
C8 H8A 0.9800 . ?
C8 H8B 0.9800 . ?
C8 H8C 0.9800 . ?
C9 C10 1.515(5) . ?
C10 C11 1.549(5) . ?
C10 H10A 0.9900 . ?
C10 H10B 0.9900 . ?
C11 C12 1.526(5) . ?
C11 H11A 0.9900 . ?
C11 H11B 0.9900 . ?
C12 H12A 0.9800 . ?
C12 H12B 0.9800 . ?
C12 H12C 0.9800 . ?
C13 C14 1.526(7) . ?
C13 C17 1.547(10) . ?
C14 C15 1.535(14) . ?
C14 H14A 0.9900 . ?
C14 H14B 0.9900 . ?
C15 C16 1.526(9) . ?
C15 H15A 0.9900 . ?
C15 H15B 0.9900 . ?
C16 H16A 0.9800 . ?
C16 H16B 0.9800 . ?
C16 H16C 0.9800 . ?
C17 C18 1.555(15) . ?
C17 H17A 0.9900 . ?
C17 H17B 0.9900 . ?
C18 C19 1.530(19) . ?
C18 H18A 0.9900 . ?
C18 H18B 0.9900 . ?
C19 H19A 0.9800 . ?
C19 H19B 0.9800 . ?
C19 H19C 0.9800 . ?
C20 C21 1.514(5) . ?
C21 C22 1.542(5) . ?
C21 H21A 0.9900 . ?
C21 H21B 0.9900 . ?
C22 C23 1.522(6) . ?
C22 H22A 0.9900 . ?
C22 H22B 0.9900 . ?
C23 H23A 0.9800 . ?
C23 H23B 0.9800 . ?
C23 H23C 0.9800 . ?
C24 C25 1.504(5) . ?
C25 C26 1.549(5) . ?
C25 H25A 0.9900 . ?
C25 H25B 0.9900 . ?
C26 C27 1.521(6) . ?
C26 H26A 0.9900 . ?
C26 H26B 0.9900 . ?
C27 H27A 0.9800 . ?
C27 H27B 0.9800 . ?
C27 H27C 0.9800 . ?
C28 C29 1.509(4) . ?
C29 C30 1.542(5) . ?
C29 H29A 0.9900 . ?
C29 H29B 0.9900 . ?
C30 C31 1.518(5) . ?
C30 H30A 0.9900 . ?
C30 H30B 0.9900 . ?
C31 H31A 0.9800 . ?
C31 H31B 0.9800 . ?
C31 H31C 0.9800 . ?
C32 C33 1.518(5) . ?
C33 C34 1.553(5) . ?
C33 H33A 0.9900 . ?
C33 H33B 0.9900 . ?
C34 C35 1.520(7) . ?
C34 H34A 0.9900 . ?
C34 H34B 0.9900 . ?
C35 H35A 0.9800 . ?
C35 H35B 0.9800 . ?
C35 H35C 0.9800 . ?

loop_
_geom_torsion_atom_site_label_1
_geom_torsion_atom_site_label_2
_geom_torsion_atom_site_label_3
_geom_torsion_atom_site_label_4
_geom_torsion
_geom_torsion_site_symmetry_1
_geom_torsion_site_symmetry_2
_geom_torsion_site_symmetry_3
_geom_torsion_site_symmetry_4
_geom_torsion_publ_flag
S1 Ni1 Ni2 S4 119.89(3) 2 . . . ?
S1 Ni1 Ni2 S4 -60.11(3) . . . . ?
S3 Ni1 Ni2 S4 29.77(3) . . . . ?
S3 Ni1 Ni2 S4 -150.23(3) 2 . . . ?
S1 Ni1 Ni2 S4 -60.11(3) 2 . . 2 ?
S1 Ni1 Ni2 S4 119.89(3) . . . 2 ?
S3 Ni1 Ni2 S4 -150.23(3) . . . 2 ?
S3 Ni1 Ni2 S4 29.77(3) 2 . . 2 ?
S1 Ni1 Ni2 S2 29.22(3) 2 . . 2 ?
S1 Ni1 Ni2 S2 -150.78(3) . . . 2 ?
S3 Ni1 Ni2 S2 -60.91(3) . . . 2 ?
S3 Ni1 Ni2 S2 119.09(3) 2 . . 2 ?
S1 Ni1 Ni2 S2 -150.78(3) 2 . . . ?
S1 Ni1 Ni2 S2 29.22(3) . . . . ?
S3 Ni1 Ni2 S2 119.09(3) . . . . ?
S3 Ni1 Ni2 S2 -60.91(3) 2 . . . ?
S5 Ni3 Ni4 S8 59.98(3) . . . . ?
S5 Ni3 Ni4 S8 -120.02(3) 2_556 . . . ?
S7 Ni3 Ni4 S8 -29.08(3) . . . . ?
S7 Ni3 Ni4 S8 150.92(3) 2_556 . . . ?
I2 Ni3 Ni4 S8 -117(100) . . . . ?
S5 Ni3 Ni4 S8 -120.02(3) . . . 2_556 ?
S5 Ni3 Ni4 S8 59.98(3) 2_556 . . 2_556 ?
S7 Ni3 Ni4 S8 150.92(3) . . . 2_556 ?
S7 Ni3 Ni4 S8 -29.08(3) 2_556 . . 2_556 ?
S5 Ni3 Ni4 S6 150.29(3) . . . 2_556 ?
S5 Ni3 Ni4 S6 -29.71(3) 2_556 . . 2_556 ?
S7 Ni3 Ni4 S6 61.24(3) . . . 2_556 ?
S7 Ni3 Ni4 S6 -118.76(3) 2_556 . . 2_556 ?
S5 Ni3 Ni4 S6 -29.71(3) . . . . ?
S5 Ni3 Ni4 S6 150.29(3) 2_556 . . . ?
S7 Ni3 Ni4 S6 -118.76(3) . . . . ?
S7 Ni3 Ni4 S6 61.24(3) 2_556 . . . ?
S15 Ni5 Ni6 S14 119.59(3) . . . . ?
S9 Ni5 Ni6 S14 -150.70(3) . . . . ?
S11 Ni5 Ni6 S14 -60.74(3) . . . . ?
S13 Ni5 Ni6 S14 29.15(3) . . . . ?
S15 Ni5 Ni6 S10 -59.95(3) . . . . ?
S9 Ni5 Ni6 S10 29.75(3) . . . . ?
S11 Ni5 Ni6 S10 119.71(3) . . . . ?
S13 Ni5 Ni6 S10 -150.40(3) . . . . ?
S15 Ni5 Ni6 S12 -151.03(3) . . . . ?
S9 Ni5 Ni6 S12 -61.32(3) . . . . ?
S11 Ni5 Ni6 S12 28.64(3) . . . . ?
S13 Ni5 Ni6 S12 118.52(3) . . . . ?
S15 Ni5 Ni6 S16 29.17(3) . . . . ?
S9 Ni5 Ni6 S16 118.88(3) . . . . ?
S11 Ni5 Ni6 S16 -151.16(3) . . . . ?
S13 Ni5 Ni6 S16 -61.27(3) . . . . ?
S3 Ni1 S1 C1 -120.29(13) . . . . ?
S3 Ni1 S1 C1 65.12(13) 2 . . . ?
Ni2 Ni1 S1 C1 -27.59(13) . . . . ?
I1 Ni1 S1 C1 152.41(13) . . . . ?
S4 Ni2 S2 C1 65.05(13) . . . . ?
S4 Ni2 S2 C1 -120.66(13) 2 . . . ?
Ni1 Ni2 S2 C1 -27.77(13) . . . . ?
I1 Ni2 S2 C1 152.23(13) 1_545 . . . ?
S1 Ni1 S3 C5 -121.78(13) 2 . . . ?
S1 Ni1 S3 C5 63.76(13) . . . . ?
Ni2 Ni1 S3 C5 -29.00(12) . . . . ?
I1 Ni1 S3 C5 151.00(12) . . . . ?
S2 Ni2 S4 C5 65.81(13) 2 . . . ?
S2 Ni2 S4 C5 -120.28(13) . . . . ?
Ni1 Ni2 S4 C5 -27.27(12) . . . . ?
I1 Ni2 S4 C5 152.73(12) 1_545 . . . ?
S7 Ni3 S5 C9 119.33(13) . . . . ?
S7 Ni3 S5 C9 -66.34(13) 2_556 . . . ?
Ni4 Ni3 S5 C9 26.54(12) . . . . ?
I2 Ni3 S5 C9 -153.46(12) . . . . ?
S8 Ni4 S6 C9 -63.44(13) . . . . ?
S8 Ni4 S6 C9 122.74(13) 2_556 . . . ?
Ni3 Ni4 S6 C9 29.64(12) . . . . ?
I2 Ni4 S6 C9 -150.37(12) 1_565 . . . ?
S5 Ni3 S7 C13 -64.47(16) . . . . ?
S5 Ni3 S7 C13 121.61(16) 2_556 . . . ?
Ni4 Ni3 S7 C13 28.52(16) . . . . ?
I2 Ni3 S7 C13 -151.48(16) . . . . ?
S6 Ni4 S8 C13 -66.19(17) 2_556 . . . ?
S6 Ni4 S8 C13 119.11(17) . . . . ?
Ni3 Ni4 S8 C13 26.48(16) . . . . ?
I2 Ni4 S8 C13 -153.52(16) 1_565 . . . ?
S15 Ni5 S9 C20 63.33(13) . . . . ?
S11 Ni5 S9 C20 -122.97(13) . . . . ?
Ni6 Ni5 S9 C20 -29.60(13) . . . . ?
I3 Ni5 S9 C20 148.12(13) . . . . ?
S12 Ni6 S10 C20 65.98(13) . . . . ?
S16 Ni6 S10 C20 -119.57(13) . . . . ?
Ni5 Ni6 S10 C20 -26.91(13) . . . . ?
I3 Ni6 S10 C20 150.67(13) 1_565 . . . ?
S9 Ni5 S11 C24 65.69(12) . . . . ?
S13 Ni5 S11 C24 -119.76(12) . . . . ?
Ni6 Ni5 S11 C24 -27.48(12) . . . . ?
I3 Ni5 S11 C24 152.56(12) . . . . ?
S14 Ni6 S12 C24 67.09(12) . . . . ?
S10 Ni6 S12 C24 -119.00(12) . . . . ?
Ni5 Ni6 S12 C24 -26.59(12) . . . . ?
I3 Ni6 S12 C24 152.51(12) 1_565 . . . ?
S15 Ni5 S13 C28 -122.46(13) . . . . ?
S11 Ni5 S13 C28 63.87(14) . . . . ?
Ni6 Ni5 S13 C28 -29.50(13) . . . . ?
I3 Ni5 S13 C28 152.78(13) . . . . ?
S12 Ni6 S14 C28 -118.30(13) . . . . ?
S16 Ni6 S14 C28 67.21(13) . . . . ?
Ni5 Ni6 S14 C28 -25.50(13) . . . . ?
I3 Ni6 S14 C28 156.93(13) 1_565 . . . ?
S9 Ni5 S15 C32 -119.59(14) . . . . ?
S13 Ni5 S15 C32 65.88(14) . . . . ?
Ni6 Ni5 S15 C32 -26.43(13) . . . . ?
I3 Ni5 S15 C32 153.52(13) . . . . ?
S14 Ni6 S16 C32 -122.75(13) . . . . ?
S10 Ni6 S16 C32 63.29(13) . . . . ?
Ni5 Ni6 S16 C32 -29.02(13) . . . . ?
I3 Ni6 S16 C32 151.88(13) 1_565 . . . ?
Ni1 S1 C1 C2 -168.1(2) . . . . ?
Ni1 S1 C1 S2 12.9(3) . . . . ?
Ni2 S2 C1 C2 -165.8(2) . . . . ?
Ni2 S2 C1 S1 13.2(3) . . . . ?
S1 C1 C2 C3 -61.4(4) . . . . ?
S2 C1 C2 C3 117.7(3) . . . . ?
C1 C2 C3 C4 -59.2(5) . . . . ?
Ni2 S4 C5 C6 -168.2(2) . . . . ?
Ni2 S4 C5 S3 11.2(3) . . . . ?
Ni1 S3 C5 C6 -165.3(2) . . . . ?
Ni1 S3 C5 S4 15.4(3) . . . . ?
S4 C5 C6 C7 109.9(3) . . . . ?
S3 C5 C6 C7 -69.4(4) . . . . ?
C5 C6 C7 C8 -62.2(4) . . . . ?
Ni3 S5 C9 C10 172.0(2) . . . . ?
Ni3 S5 C9 S6 -9.7(3) . . . . ?
Ni4 S6 C9 C10 161.5(2) . . . . ?
Ni4 S6 C9 S5 -16.8(3) . . . . ?
S5 C9 C10 C11 105.4(4) . . . . ?
S6 C9 C10 C11 -73.0(4) . . . . ?
C9 C10 C11 C12 -170.5(3) . . . . ?
Ni4 S8 C13 C14 159.2(5) . . . . ?
Ni4 S8 C13 C17 -179.2(6) . . . . ?
Ni4 S8 C13 S7 -10.6(3) . . . . ?
Ni3 S7 C13 C14 174.1(4) . . . . ?
Ni3 S7 C13 C17 152.0(7) . . . . ?
Ni3 S7 C13 S8 -15.4(3) . . . . ?
C17 C13 C14 C15 -151.1(18) . . . . ?
S8 C13 C14 C15 -83.5(8) . . . . ?
S7 C13 C14 C15 87.4(7) . . . . ?
C13 C14 C15 C16 -169.4(6) . . . . ?
C14 C13 C17 C18 -2.7(10) . . . . ?
S8 C13 C17 C18 -124.8(7) . . . . ?
S7 C13 C17 C18 66.2(9) . . . . ?
C13 C17 C18 C19 56.5(11) . . . . ?
Ni5 S9 C20 C21 -163.3(2) . . . . ?
Ni5 S9 C20 S10 16.1(3) . . . . ?
Ni6 S10 C20 C21 -170.1(2) . . . . ?
Ni6 S10 C20 S9 10.5(3) . . . . ?
S9 C20 C21 C22 112.0(3) . . . . ?
S10 C20 C21 C22 -67.4(4) . . . . ?
C20 C21 C22 C23 -63.6(5) . . . . ?
Ni5 S11 C24 C25 -167.1(2) . . . . ?
Ni5 S11 C24 S12 13.7(2) . . . . ?
Ni6 S12 C24 C25 -167.4(2) . . . . ?
Ni6 S12 C24 S11 11.8(2) . . . . ?
S11 C24 C25 C26 82.0(3) . . . . ?
S12 C24 C25 C26 -98.7(4) . . . . ?
C24 C25 C26 C27 68.1(5) . . . . ?
Ni6 S14 C28 C29 -173.3(2) . . . . ?
Ni6 S14 C28 S13 8.4(3) . . . . ?
Ni5 S13 C28 C29 -160.7(2) . . . . ?
Ni5 S13 C28 S14 17.6(3) . . . . ?
S14 C28 C29 C30 -61.7(4) . . . . ?
S13 C28 C29 C30 116.7(3) . . . . ?
C28 C29 C30 C31 -171.0(4) . . . . ?
Ni5 S15 C32 C33 -171.2(2) . . . . ?
Ni5 S15 C32 S16 10.1(3) . . . . ?
Ni6 S16 C32 C33 -162.6(2) . . . . ?
Ni6 S16 C32 S15 16.1(3) . . . . ?
S15 C32 C33 C34 117.5(3) . . . . ?
S16 C32 C33 C34 -63.8(4) . . . . ?
C32 C33 C34 C35 -66.9(5) . . . . ?
